data_1551623
loop_
_publ_author_name
'MIKURIYA, Masahiro'
'FUKUTANI, Masami'
'YOSHIOKA, Daisuke'

_publ_section_title
;
 Synthesis and Crystal Structures of Dinuclear Dioxidovanadium(V) and
 Tetranuclear Oxidovanadium(IV) Complexes with
 2,6-Bis(hydroxymethyl)-4-methylphenol
;
_journal_issue 0
_journal_name_full 'X-ray Structure Analysis Online'
_journal_page_first 33
_journal_paper_doi 10.2116/xraystruct.31.33
_journal_volume 31
_journal_year 2015
_chemical_formula_sum 'C32 H58 N2 O20 S2 V4'
_chemical_formula_weight 1058.68
_space_group_IT_number 2
_space_group_name_Hall '-P 1'
_space_group_name_H-M_alt 'P -1'
_symmetry_cell_setting triclinic
_symmetry_space_group_name_Hall '-P 1'
_symmetry_space_group_name_H-M 'P -1'
_atom_sites_solution_hydrogens geom
_atom_sites_solution_primary direct
_atom_sites_solution_secondary difmap
_audit_creation_method SHELXL-97
_cell_angle_alpha 104.28(3)
_cell_angle_beta 112.76(2)
_cell_angle_gamma 108.23(2)
_cell_formula_units_Z 1
_cell_length_a 10.731(14)
_cell_length_b 11.373(15)
_cell_length_c 11.558(15)
_cell_measurement_temperature 293(2)
_cell_volume 1121(3)
_computing_cell_refinement 'Bruker SMART'
_computing_data_collection 'Bruker SMART'
_computing_data_reduction 'Bruker SAINT'
_computing_molecular_graphics 'Bruker SHELXL'
_computing_publication_material 'Bruker SHELXL'
_computing_structure_refinement 'SHELXL-97 (Sheldrick, 1997)'
_computing_structure_solution 'SHELXS-97 (Sheldrick, 1997)'
_diffrn_ambient_temperature 293(2)
_diffrn_measured_fraction_theta_full 0.989
_diffrn_measured_fraction_theta_max 0.868
_diffrn_measurement_device_type 'CCD area detector'
_diffrn_measurement_method 'phi and omega scans'
_diffrn_radiation_monochromator graphite
_diffrn_radiation_source 'fine-focus sealed tube'
_diffrn_radiation_type MoK\a
_diffrn_radiation_wavelength 0.71073
_diffrn_reflns_av_R_equivalents 0.0382
_diffrn_reflns_av_sigmaI/netI 0.0469
_diffrn_reflns_limit_h_max 13
_diffrn_reflns_limit_h_min -14
_diffrn_reflns_limit_k_max 14
_diffrn_reflns_limit_k_min -13
_diffrn_reflns_limit_l_max 15
_diffrn_reflns_limit_l_min -9
_diffrn_reflns_number 6826
_diffrn_reflns_theta_full 25.00
_diffrn_reflns_theta_max 28.43
_diffrn_reflns_theta_min 2.08
_exptl_absorpt_coefficient_mu 0.977
_exptl_absorpt_correction_T_max 0.7922
_exptl_absorpt_correction_T_min 0.6408
_exptl_absorpt_correction_type multi-scan
_exptl_absorpt_process_details SADABS
_exptl_crystal_colour blue
_exptl_crystal_density_diffrn 1.568
_exptl_crystal_density_meas 1.554
_exptl_crystal_density_method floatation
_exptl_crystal_description plate
_exptl_crystal_F_000 548
_exptl_crystal_size_max 0.50
_exptl_crystal_size_mid 0.50
_exptl_crystal_size_min 0.25
_refine_diff_density_max 0.673
_refine_diff_density_min -0.697
_refine_diff_density_rms 0.105
_refine_ls_extinction_method none
_refine_ls_goodness_of_fit_ref 0.972
_refine_ls_hydrogen_treatment constr
_refine_ls_matrix_type full
_refine_ls_number_parameters 272
_refine_ls_number_reflns 4912
_refine_ls_number_restraints 0
_refine_ls_restrained_S_all 0.972
_refine_ls_R_factor_all 0.0658
_refine_ls_R_factor_gt 0.0514
_refine_ls_shift/su_max 0.000
_refine_ls_shift/su_mean 0.000
_refine_ls_structure_factor_coef Fsqd
_refine_ls_weighting_details 'calc w=1/[\s^2^(Fo^2^)+(0.1004P)^2^+0.0000P] where P=(Fo^2^+2Fc^2^)/3'
_refine_ls_weighting_scheme calc
_refine_ls_wR_factor_gt 0.1398
_refine_ls_wR_factor_ref 0.1454
_reflns_number_gt 3606
_reflns_number_total 4912
_reflns_threshold_expression >2sigma(I)
_cod_data_source_file 31_33_2.txt
_cod_data_source_block vmf2991
_cod_depositor_comments
;
The following automatic conversions were performed:

'_symmetry_cell_setting' value 'Triclinic' changed to 'triclinic'
according to
/home/andrius/struct/COD-crude-data/automatic-downloads/current/J-STAGE/lib/dictionaries/cif_core.dic
dictionary named 'cif_core.dic' version 2.4.2 from 2011-04-26.

Automatic conversion script
Id: cif_fix_values 6524 2018-11-02 12:15:13Z antanas 
;
_cod_original_sg_symbol_H-M P-1
_cod_database_code 1551623

loop_
_symmetry_equiv_pos_as_xyz
'x, y, z'
'-x, -y, -z'

loop_
_atom_site_label
_atom_site_type_symbol
_atom_site_fract_x
_atom_site_fract_y
_atom_site_fract_z
_atom_site_U_iso_or_equiv
_atom_site_adp_type
_atom_site_occupancy
_atom_site_symmetry_multiplicity
_atom_site_calc_flag
_atom_site_refinement_flags
V1 V 0.52764(5) 0.06079(5) 0.37302(5) 0.03003(16) Uani 1 1 d .
V2 V 0.25582(5) 0.04880(5) 0.41238(5) 0.02970(16) Uani 1 1 d .
S1 S 0.10405(8) -0.21390(8) 0.46733(8) 0.03165(19) Uani 1 1 d .
N1 N 0.1491(3) 0.7734(3) 0.8160(3) 0.0467(7) Uani 1 1 d .
H1A H 0.1232 0.7700 0.7315 0.056 Uiso 1 1 d R
O1 O 0.5971(2) -0.0792(2) 0.3759(2) 0.0313(5) Uani 1 1 d .
O2 O 0.3502(2) -0.0689(2) 0.3686(2) 0.0315(5) Uani 1 1 d .
O3 O 0.2106(2) 0.1891(2) 0.5202(2) 0.0374(5) Uani 1 1 d .
H3B H 0.1288 0.1819 0.4807 0.045 Uiso 1 1 d R
O4 O 0.4676(3) 0.0433(3) 0.2179(2) 0.0441(6) Uani 1 1 d .
O5 O 0.1456(3) 0.0360(3) 0.2653(2) 0.0459(6) Uani 1 1 d .
O6 O 0.7409(2) 0.2059(2) 0.4718(2) 0.0375(5) Uani 1 1 d .
O7 O 0.1063(2) -0.1036(2) 0.4213(3) 0.0409(6) Uani 1 1 d .
O8 O 0.0003(3) -0.3434(3) 0.3521(3) 0.0574(7) Uani 1 1 d .
O9 O 0.0620(3) -0.1932(3) 0.5739(3) 0.0549(7) Uani 1 1 d .
O10 O 0.4534(2) 0.1823(2) 0.4472(2) 0.0338(5) Uani 1 1 d .
C1 C 0.5026(3) -0.2112(3) 0.2830(3) 0.0310(6) Uani 1 1 d .
C2 C 0.3451(3) -0.2695(3) 0.2208(3) 0.0310(6) Uani 1 1 d .
C3 C 0.2603(4) -0.4058(3) 0.1253(3) 0.0390(7) Uani 1 1 d .
H3A H 0.1549 -0.4447 0.0822 0.047 Uiso 1 1 calc R
C4 C 0.3264(4) -0.4856(4) 0.0923(4) 0.0459(8) Uani 1 1 d .
C5 C 0.4829(4) -0.4262(4) 0.1596(4) 0.0454(8) Uani 1 1 d .
H5B H 0.5299 -0.4783 0.1404 0.054 Uiso 1 1 calc R
C6 C 0.5717(4) -0.2919(3) 0.2543(3) 0.0382(7) Uani 1 1 d .
C7 C 0.2301(5) -0.6337(4) -0.0113(5) 0.0667(12) Uani 1 1 d .
H7A H 0.2878 -0.6630 -0.0467 0.100 Uiso 1 1 calc R
H7B H 0.1412 -0.6430 -0.0861 0.100 Uiso 1 1 calc R
H7C H 0.2001 -0.6888 0.0332 0.100 Uiso 1 1 calc R
C8 C 0.2580(3) -0.1959(3) 0.2495(3) 0.0347(7) Uani 1 1 d .
H8B H 0.2067 -0.1797 0.1698 0.042 Uiso 1 1 calc R
H8C H 0.1806 -0.2544 0.2616 0.042 Uiso 1 1 calc R
C9 C 0.2591(4) 0.2292(4) 0.6665(3) 0.0400(8) Uani 1 1 d .
H9B H 0.2157 0.1500 0.6819 0.048 Uiso 1 1 calc R
H9C H 0.2252 0.2943 0.6965 0.048 Uiso 1 1 calc R
C10 C 0.4875(5) 0.3138(4) 0.4526(5) 0.0596(11) Uani 1 1 d .
H10A H 0.5896 0.3576 0.4707 0.089 Uiso 1 1 calc R
H10B H 0.4781 0.3660 0.5250 0.089 Uiso 1 1 calc R
H10C H 0.4182 0.3077 0.3657 0.089 Uiso 1 1 calc R
C21 C 0.3003(6) 0.7781(6) 0.8817(6) 0.0844(16) Uani 1 1 d .
H21A H 0.3204 0.7680 0.9671 0.101 Uiso 1 1 calc R
H21B H 0.3774 0.8661 0.9043 0.101 Uiso 1 1 calc R
C22 C 0.3102(7) 0.6659(6) 0.7875(7) 0.0944(19) Uani 1 1 d .
H22A H 0.4094 0.6716 0.8333 0.142 Uiso 1 1 calc R
H22B H 0.2927 0.6769 0.7037 0.142 Uiso 1 1 calc R
H22C H 0.2349 0.5786 0.7659 0.142 Uiso 1 1 calc R
C23 C 0.0284(5) 0.6507(5) 0.8001(5) 0.0763(14) Uani 1 1 d .
H23A H 0.0459 0.5728 0.7707 0.092 Uiso 1 1 calc R
H23B H 0.0366 0.6647 0.8896 0.092 Uiso 1 1 calc R
C24 C -0.1271(5) 0.6189(7) 0.7003(7) 0.101(2) Uani 1 1 d .
H24A H -0.1987 0.5393 0.6957 0.152 Uiso 1 1 calc R
H24B H -0.1375 0.6019 0.6107 0.152 Uiso 1 1 calc R
H24C H -0.1464 0.6946 0.7295 0.152 Uiso 1 1 calc R
C25 C 0.1535(7) 0.9020(5) 0.9027(6) 0.0863(16) Uani 1 1 d .
H25A H 0.0507 0.8912 0.8679 0.104 Uiso 1 1 calc R
H25B H 0.1928 0.9120 0.9974 0.104 Uiso 1 1 calc R
C26 C 0.2476(7) 1.0269(5) 0.9012(6) 0.102(2) Uani 1 1 d .
H26A H 0.2463 1.1039 0.9573 0.152 Uiso 1 1 calc R
H26B H 0.2079 1.0189 0.8080 0.152 Uiso 1 1 calc R
H26C H 0.3501 1.0395 0.9374 0.152 Uiso 1 1 calc R

loop_
_atom_site_aniso_label
_atom_site_aniso_U_11
_atom_site_aniso_U_22
_atom_site_aniso_U_33
_atom_site_aniso_U_23
_atom_site_aniso_U_13
_atom_site_aniso_U_12
V1 0.0244(3) 0.0357(3) 0.0329(3) 0.0157(2) 0.0153(2) 0.0150(2)
V2 0.0242(3) 0.0353(3) 0.0318(3) 0.0144(2) 0.0142(2) 0.0157(2)
S1 0.0234(3) 0.0345(4) 0.0350(4) 0.0128(3) 0.0151(3) 0.0117(3)
N1 0.0452(17) 0.0449(17) 0.0419(16) 0.0215(14) 0.0164(14) 0.0160(14)
O1 0.0266(10) 0.0324(11) 0.0317(11) 0.0102(9) 0.0135(9) 0.0140(9)
O2 0.0258(10) 0.0311(11) 0.0338(11) 0.0081(9) 0.0157(9) 0.0120(9)
O3 0.0307(11) 0.0492(14) 0.0375(12) 0.0169(11) 0.0178(10) 0.0244(10)
O4 0.0417(13) 0.0544(15) 0.0358(13) 0.0212(11) 0.0189(11) 0.0205(12)
O5 0.0395(13) 0.0605(16) 0.0391(13) 0.0238(12) 0.0157(11) 0.0272(12)
O6 0.0257(11) 0.0394(13) 0.0494(13) 0.0201(11) 0.0186(10) 0.0161(10)
O7 0.0260(11) 0.0472(14) 0.0535(15) 0.0264(12) 0.0202(11) 0.0170(10)
O8 0.0372(14) 0.0398(15) 0.0614(17) 0.0044(13) 0.0074(12) 0.0144(12)
O9 0.0517(15) 0.096(2) 0.0525(15) 0.0454(16) 0.0370(13) 0.0491(16)
O10 0.0302(11) 0.0337(12) 0.0436(13) 0.0189(10) 0.0208(10) 0.0165(9)
C1 0.0285(14) 0.0350(17) 0.0283(15) 0.0107(13) 0.0143(12) 0.0152(13)
C2 0.0286(15) 0.0356(17) 0.0306(15) 0.0126(13) 0.0161(13) 0.0162(13)
C3 0.0317(16) 0.0410(19) 0.0346(17) 0.0102(15) 0.0141(14) 0.0135(14)
C4 0.047(2) 0.0379(19) 0.043(2) 0.0078(16) 0.0200(17) 0.0173(16)
C5 0.048(2) 0.043(2) 0.045(2) 0.0101(16) 0.0240(17) 0.0264(17)
C6 0.0396(18) 0.0405(18) 0.0374(17) 0.0136(15) 0.0202(15) 0.0226(15)
C7 0.062(3) 0.042(2) 0.068(3) 0.001(2) 0.026(2) 0.017(2)
C8 0.0268(15) 0.0378(18) 0.0319(16) 0.0091(14) 0.0132(13) 0.0126(13)
C9 0.0341(17) 0.054(2) 0.0385(18) 0.0146(16) 0.0212(15) 0.0280(16)
C10 0.052(2) 0.045(2) 0.097(3) 0.034(2) 0.047(2) 0.0250(19)
C21 0.064(3) 0.107(4) 0.096(4) 0.065(4) 0.036(3) 0.043(3)
C22 0.098(4) 0.076(4) 0.154(6) 0.067(4) 0.080(4) 0.055(3)
C23 0.062(3) 0.073(3) 0.081(3) 0.041(3) 0.032(3) 0.014(2)
C24 0.045(3) 0.116(5) 0.108(4) 0.065(4) 0.018(3) 0.008(3)
C25 0.110(4) 0.077(4) 0.066(3) 0.027(3) 0.036(3) 0.050(3)
C26 0.103(5) 0.052(3) 0.090(4) 0.021(3) 0.009(3) 0.025(3)

loop_
_atom_type_symbol
_atom_type_description
_atom_type_scat_dispersion_real
_atom_type_scat_dispersion_imag
_atom_type_scat_source
C C 0.0033 0.0016 'International Tables Vol C Tables 4.2.6.8 and 6.1.1.4'
H H 0.0000 0.0000 'International Tables Vol C Tables 4.2.6.8 and 6.1.1.4'
N N 0.0061 0.0033 'International Tables Vol C Tables 4.2.6.8 and 6.1.1.4'
O O 0.0106 0.0060 'International Tables Vol C Tables 4.2.6.8 and 6.1.1.4'
S S 0.1246 0.1234 'International Tables Vol C Tables 4.2.6.8 and 6.1.1.4'
V V 0.3005 0.5294 'International Tables Vol C Tables 4.2.6.8 and 6.1.1.4'

loop_
_geom_angle_atom_site_label_1
_geom_angle_atom_site_label_2
_geom_angle_atom_site_label_3
_geom_angle
_geom_angle_site_symmetry_1
_geom_angle_site_symmetry_3
O4 V1 O1 102.52(12) . .
O4 V1 O10 103.94(13) . .
O1 V1 O10 151.16(10) . .
O4 V1 O2 104.56(12) . .
O1 V1 O2 84.77(14) . .
O10 V1 O2 77.70(14) . .
O4 V1 O6 103.16(12) . .
O1 V1 O6 90.77(14) . .
O10 V1 O6 94.18(14) . .
O2 V1 O6 152.24(11) . .
O5 V2 O10 99.55(14) . .
O5 V2 O2 103.45(13) . .
O10 V2 O2 76.97(14) . .
O5 V2 O7 98.44(14) . .
O10 V2 O7 159.92(9) . .
O2 V2 O7 90.24(14) . .
O5 V2 O3 94.21(14) . .
O10 V2 O3 97.00(13) . .
O2 V2 O3 162.02(9) . .
O7 V2 O3 90.48(14) . .
O5 V2 O1 175.05(11) . 2_656
O10 V2 O1 81.18(11) . 2_656
O2 V2 O1 81.49(11) . 2_656
O7 V2 O1 81.66(12) . 2_656
O3 V2 O1 80.84(12) . 2_656
O8 S1 O9 112.2(2) . .
O8 S1 O7 109.83(19) . .
O9 S1 O7 107.58(16) . .
O8 S1 O6 108.52(16) . 2_656
O9 S1 O6 109.01(16) . 2_656
O7 S1 O6 109.68(13) . 2_656
C21 N1 C23 112.0(4) . .
C21 N1 C25 109.6(4) . .
C23 N1 C25 109.3(4) . .
C21 N1 H1A 110.3 . .
C23 N1 H1A 107.1 . .
C25 N1 H1A 108.5 . .
C1 O1 V1 120.6(2) . .
C1 O1 V2 115.37(19) . 2_656
V1 O1 V2 112.40(11) . 2_656
C8 O2 V1 115.49(19) . .
C8 O2 V2 119.03(19) . .
V1 O2 V2 101.82(15) . .
C9 O3 V2 123.04(19) . .
C9 O3 H3B 109.3 . .
V2 O3 H3B 115.3 . .
S1 O6 V1 136.75(16) 2_656 .
S1 O7 V2 138.12(15) . .
C10 O10 V1 125.3(2) . .
C10 O10 V2 125.5(2) . .
V1 O10 V2 102.03(14) . .
O1 C1 C2 123.8(3) . .
O1 C1 C6 116.5(3) . .
C2 C1 C6 119.6(3) . .
C1 C2 C3 118.3(3) . .
C1 C2 C8 124.7(3) . .
C3 C2 C8 117.0(3) . .
C4 C3 C2 122.7(3) . .
C4 C3 H3A 118.6 . .
C2 C3 H3A 118.6 . .
C5 C4 C3 117.4(3) . .
C5 C4 C7 121.5(3) . .
C3 C4 C7 121.0(4) . .
C6 C5 C4 122.0(3) . .
C6 C5 H5B 119.0 . .
C4 C5 H5B 119.0 . .
C5 C6 C1 119.7(3) . .
C5 C6 C9 122.3(3) . 2_656
C1 C6 C9 117.9(3) . 2_656
C4 C7 H7A 109.5 . .
C4 C7 H7B 109.5 . .
H7A C7 H7B 109.5 . .
C4 C7 H7C 109.5 . .
H7A C7 H7C 109.5 . .
H7B C7 H7C 109.5 . .
O2 C8 C2 113.9(3) . .
O2 C8 H8B 108.8 . .
C2 C8 H8B 108.8 . .
O2 C8 H8C 108.8 . .
C2 C8 H8C 108.8 . .
H8B C8 H8C 107.7 . .
O3 C9 C6 108.0(3) . 2_656
O3 C9 H9B 110.1 . .
C6 C9 H9B 110.1 2_656 .
O3 C9 H9C 110.1 . .
C6 C9 H9C 110.1 2_656 .
H9B C9 H9C 108.4 . .
O10 C10 H10A 109.5 . .
O10 C10 H10B 109.5 . .
H10A C10 H10B 109.5 . .
O10 C10 H10C 109.5 . .
H10A C10 H10C 109.5 . .
H10B C10 H10C 109.5 . .
N1 C21 C22 111.6(5) . .
N1 C21 H21A 109.3 . .
C22 C21 H21A 109.3 . .
N1 C21 H21B 109.3 . .
C22 C21 H21B 109.3 . .
H21A C21 H21B 108.0 . .
C21 C22 H22A 109.5 . .
C21 C22 H22B 109.5 . .
H22A C22 H22B 109.5 . .
C21 C22 H22C 109.5 . .
H22A C22 H22C 109.5 . .
H22B C22 H22C 109.5 . .
C24 C23 N1 114.0(4) . .
C24 C23 H23A 108.8 . .
N1 C23 H23A 108.8 . .
C24 C23 H23B 108.8 . .
N1 C23 H23B 108.8 . .
H23A C23 H23B 107.6 . .
C23 C24 H24A 109.5 . .
C23 C24 H24B 109.5 . .
H24A C24 H24B 109.5 . .
C23 C24 H24C 109.5 . .
H24A C24 H24C 109.5 . .
H24B C24 H24C 109.5 . .
C26 C25 N1 113.2(5) . .
C26 C25 H25A 108.9 . .
N1 C25 H25A 108.9 . .
C26 C25 H25B 108.9 . .
N1 C25 H25B 108.9 . .
H25A C25 H25B 107.7 . .
C25 C26 H26A 109.5 . .
C25 C26 H26B 109.5 . .
H26A C26 H26B 109.5 . .
C25 C26 H26C 109.5 . .
H26A C26 H26C 109.5 . .
H26B C26 H26C 109.5 . .

loop_
_geom_bond_atom_site_label_1
_geom_bond_atom_site_label_2
_geom_bond_distance
_geom_bond_site_symmetry_2
V1 O4 1.588(3) .
V1 O1 1.960(3) .
V1 O10 1.978(3) .
V1 O2 1.983(3) .
V1 O6 1.988(3) .
V2 O5 1.589(3) .
V2 O10 1.996(3) .
V2 O2 1.997(3) .
V2 O7 2.016(3) .
V2 O3 2.075(3) .
V2 O1 2.203(3) 2_656
S1 O8 1.429(3) .
S1 O9 1.459(3) .
S1 O7 1.476(3) .
S1 O6 1.497(3) 2_656
N1 C21 1.478(6) .
N1 C23 1.489(5) .
N1 C25 1.531(6) .
N1 H1A 0.8922 .
O1 C1 1.359(4) .
O1 V2 2.203(3) 2_656
O2 C8 1.425(4) .
O3 C9 1.459(4) .
O3 H3B 0.7821 .
O6 S1 1.497(3) 2_656
O10 C10 1.403(5) .
C1 C2 1.391(5) .
C1 C6 1.402(4) .
C2 C3 1.395(5) .
C2 C8 1.510(4) .
C3 C4 1.384(5) .
C3 H3A 0.9300 .
C4 C5 1.379(5) .
C4 C7 1.515(5) .
C5 C6 1.377(5) .
C5 H5B 0.9300 .
C6 C9 1.492(5) 2_656
C7 H7A 0.9600 .
C7 H7B 0.9600 .
C7 H7C 0.9600 .
C8 H8B 0.9700 .
C8 H8C 0.9700 .
C9 C6 1.492(5) 2_656
C9 H9B 0.9700 .
C9 H9C 0.9700 .
C10 H10A 0.9600 .
C10 H10B 0.9600 .
C10 H10C 0.9600 .
C21 C22 1.521(8) .
C21 H21A 0.9700 .
C21 H21B 0.9700 .
C22 H22A 0.9600 .
C22 H22B 0.9600 .
C22 H22C 0.9600 .
C23 C24 1.474(7) .
C23 H23A 0.9700 .
C23 H23B 0.9700 .
C24 H24A 0.9600 .
C24 H24B 0.9600 .
C24 H24C 0.9600 .
C25 C26 1.472(8) .
C25 H25A 0.9700 .
C25 H25B 0.9700 .
C26 H26A 0.9600 .
C26 H26B 0.9600 .
C26 H26C 0.9600 .
